data_4020585
loop_
_publ_author_name
'Gideon Fraenkel'
'Xiao Chen'
'Albert Chow'
'Judith C. Gallucci'
'Hua Liu'

_publ_section_title
;
 Internally Solvated Cyclopentadienyllithium Compounds:
 Structural Integrity of the Cp^-^Li^+^ Moiety.
 NMR, Dynamics, X-ray Crystallography, and Calculations
;
_journal_name_full 'Journal of Organic Chemistry'
_journal_page_first 9131
_journal_page_last 9138
_journal_paper_doi 10.1021/jo0512507
_journal_volume 70
_journal_year 2005
_chemical_formula_moiety 'C14 H24 Li1 N1 O2'
_chemical_formula_sum 'C14 H24 Li N O2'
_chemical_formula_weight 245.28
_space_group_IT_number 2
_space_group_name_Hall '-P 1'
_space_group_name_H-M_alt 'P -1'
_symmetry_cell_setting triclinic
_symmetry_Int_Tables_number 2
_symmetry_space_group_name_Hall '-P 1'
_symmetry_space_group_name_H-M 'P -1'
_cell_angle_alpha 89.590(10)
_cell_angle_beta 81.610(10)
_cell_angle_gamma 74.160(10)
_cell_formula_units_Z 2
_cell_length_a 7.8020(10)
_cell_length_b 8.305(2)
_cell_length_c 11.828(3)
_cell_measurement_temperature 200(2)
_cell_measurement_wavelength 0.71073
_cell_volume 729.0(3)
_diffrn_ambient_temperature 200(2)
_exptl_crystal_density_diffrn 1.117
_cod_database_code 4020585

loop_
_symmetry_equiv_pos_as_xyz
'x, y, z'
'-x, -y, -z'

loop_
_atom_site_label
_atom_site_type_symbol
_atom_site_fract_x
_atom_site_fract_y
_atom_site_fract_z
_atom_site_U_iso_or_equiv
_atom_site_adp_type
_atom_site_occupancy
_atom_site_symmetry_multiplicity
_atom_site_calc_flag
_atom_site_refinement_flags
_atom_site_disorder_assembly
_atom_site_disorder_group
O1 O 0.02145(11) 0.38630(11) 0.85562(7) 0.0415(2) Uani 1 1 d . . .
O2 O 0.16308(12) 0.33802(13) 0.59301(7) 0.0519(3) Uani 1 1 d . . .
N1 N 0.16249(13) 0.07684(13) 0.74740(9) 0.0390(3) Uani 1 1 d . . .
C1 C 0.54584(15) 0.14508(15) 0.78075(10) 0.0332(3) Uani 1 1 d . . .
C2 C 0.56388(15) 0.24751(16) 0.68734(10) 0.0371(3) Uani 1 1 d . . .
H2 H 0.6108 0.2096 0.6105 0.045 Uiso 1 1 calc R . .
C3 C 0.50070(16) 0.41609(16) 0.72667(11) 0.0414(3) Uani 1 1 d . . .
H3 H 0.4972 0.5113 0.6812 0.05 Uiso 1 1 calc R . .
C4 C 0.44416(15) 0.41845(16) 0.84424(11) 0.0383(3) Uani 1 1 d . . .
H4 H 0.3957 0.5156 0.893 0.046 Uiso 1 1 calc R . .
C5 C 0.47136(15) 0.25224(15) 0.87784(10) 0.0339(3) Uani 1 1 d . . .
H5 H 0.4441 0.2176 0.9535 0.041 Uiso 1 1 calc R . .
C6 C 0.59383(17) -0.04233(16) 0.77926(13) 0.0472(3) Uani 1 1 d . . .
H6A H 0.686 -0.083 0.8299 0.057 Uiso 1 1 calc R . .
H6B H 0.6493 -0.085 0.7007 0.057 Uiso 1 1 calc R . .
C7 C 0.43653(19) -0.11741(17) 0.81681(15) 0.0539(4) Uani 1 1 d . . .
H7A H 0.486 -0.2395 0.8242 0.065 Uiso 1 1 calc R . .
H7B H 0.3768 -0.0695 0.8936 0.065 Uiso 1 1 calc R . .
C8 C 0.29582(19) -0.08961(17) 0.73849(14) 0.0540(4) Uani 1 1 d . . .
H8A H 0.3584 -0.1087 0.6587 0.065 Uiso 1 1 calc R . .
H8B H 0.2296 -0.1755 0.7536 0.065 Uiso 1 1 calc R . .
C9 C 0.03514(18) 0.09775(18) 0.85454(12) 0.0491(3) Uani 1 1 d . . .
H9A H 0.1036 0.0704 0.9196 0.059 Uiso 1 1 calc R . .
H9B H -0.0388 0.0182 0.8531 0.059 Uiso 1 1 calc R . .
C10 C -0.08742(17) 0.27343(18) 0.87250(12) 0.0479(3) Uani 1 1 d . . .
H10A H -0.1746 0.2944 0.8175 0.057 Uiso 1 1 calc R . .
H10B H -0.1555 0.2891 0.9509 0.057 Uiso 1 1 calc R . .
C11 C -0.0815(2) 0.55582(18) 0.85910(14) 0.0588(4) Uani 1 1 d . . .
H11A H -0.0006 0.6279 0.8447 0.088 Uiso 1 1 calc R . .
H11B H -0.1546 0.5847 0.9346 0.088 Uiso 1 1 calc R . .
H11C H -0.1607 0.5722 0.8004 0.088 Uiso 1 1 calc R . .
C12 C 0.06830(19) 0.0992(2) 0.64676(12) 0.0535(4) Uani 1 1 d . . .
H12A H -0.0563 0.1712 0.6686 0.064 Uiso 1 1 calc R . .
H12B H 0.0615 -0.011 0.6195 0.064 Uiso 1 1 calc R . .
C13 C 0.1639(2) 0.1775(2) 0.55261(12) 0.0589(4) Uani 1 1 d . . .
H13A H 0.2893 0.1075 0.5309 0.071 Uiso 1 1 calc R . .
H13B H 0.1018 0.1879 0.4845 0.071 Uiso 1 1 calc R . .
C14 C 0.2425(2) 0.4281(3) 0.50676(14) 0.0806(6) Uani 1 1 d . . .
H14A H 0.2373 0.5386 0.538 0.121 Uiso 1 1 calc R . .
H14B H 0.1762 0.4416 0.4415 0.121 Uiso 1 1 calc R . .
H14C H 0.3684 0.3659 0.4817 0.121 Uiso 1 1 calc R . .
Li1 Li 0.2599(2) 0.2970(2) 0.75492(17) 0.0354(4) Uani 1 1 d . . .

loop_
_atom_site_aniso_label
_atom_site_aniso_U_11
_atom_site_aniso_U_22
_atom_site_aniso_U_33
_atom_site_aniso_U_23
_atom_site_aniso_U_13
_atom_site_aniso_U_12
O1 0.0248(4) 0.0465(5) 0.0491(5) -0.0050(4) -0.0009(3) -0.0051(4)
O2 0.0419(5) 0.0749(7) 0.0402(5) 0.0167(5) -0.0095(4) -0.0169(5)
N1 0.0308(5) 0.0393(6) 0.0491(6) 0.0000(5) -0.0088(4) -0.0116(5)
C1 0.0207(5) 0.0350(6) 0.0434(6) 0.0011(5) -0.0068(4) -0.0057(5)
C2 0.0239(6) 0.0487(7) 0.0372(6) 0.0009(5) -0.0009(5) -0.0092(5)
C3 0.0306(6) 0.0399(7) 0.0563(8) 0.0142(6) -0.0063(5) -0.0144(5)
C4 0.0280(6) 0.0365(7) 0.0505(7) -0.0058(5) -0.0038(5) -0.0100(5)
C5 0.0265(6) 0.0416(7) 0.0344(6) 0.0035(5) -0.0060(5) -0.0103(5)
C6 0.0341(7) 0.0367(7) 0.0673(9) -0.0012(6) -0.0117(6) -0.0018(5)
C7 0.0495(8) 0.0299(7) 0.0848(10) 0.0106(6) -0.0204(7) -0.0100(6)
C8 0.0471(8) 0.0357(7) 0.0818(10) -0.0048(7) -0.0141(7) -0.0133(6)
C9 0.0403(7) 0.0573(9) 0.0558(8) 0.0131(7) -0.0043(6) -0.0254(7)
C10 0.0276(6) 0.0665(9) 0.0497(8) 0.0003(6) 0.0017(5) -0.0172(6)
C11 0.0454(8) 0.0514(9) 0.0679(9) -0.0110(7) -0.0040(7) 0.0040(7)
C12 0.0419(8) 0.0647(9) 0.0588(9) -0.0117(7) -0.0172(6) -0.0174(7)
C13 0.0502(8) 0.0832(11) 0.0405(8) -0.0098(7) -0.0128(6) -0.0101(8)
C14 0.0625(10) 0.1230(17) 0.0608(10) 0.0520(10) -0.0204(8) -0.0284(11)
Li1 0.0265(9) 0.0377(11) 0.0407(10) 0.0027(8) -0.0043(8) -0.0070(8)

loop_
_geom_bond_atom_site_label_1
_geom_bond_atom_site_label_2
_geom_bond_distance
_geom_bond_site_symmetry_2
_geom_bond_publ_flag
O1 C11 1.4153(16) . ?
O1 C10 1.4222(16) . ?
O1 Li1 2.011(2) . ?
O2 C13 1.4172(19) . ?
O2 C14 1.4289(18) . ?
O2 Li1 2.151(2) . ?
N1 C9 1.4714(16) . ?
N1 C12 1.4728(17) . ?
N1 C8 1.4796(17) . ?
N1 Li1 2.170(2) . ?
C1 C2 1.4037(17) . ?
C1 C5 1.4092(17) . ?
C1 C6 1.4978(18) . ?
C1 Li1 2.306(2) . ?
C2 C3 1.4090(18) . ?
C2 Li1 2.313(2) . ?
C2 H2 0.95 . ?
C3 C4 1.3948(18) . ?
C3 Li1 2.333(2) . ?
C3 H3 0.95 . ?
C4 C5 1.4019(17) . ?
C4 Li1 2.334(2) . ?
C4 H4 0.95 . ?
C5 Li1 2.309(2) . ?
C5 H5 0.95 . ?
C6 C7 1.5320(19) . ?
C6 H6A 0.99 . ?
C6 H6B 0.99 . ?
C7 C8 1.507(2) . ?
C7 H7A 0.99 . ?
C7 H7B 0.99 . ?
C8 H8A 0.99 . ?
C8 H8B 0.99 . ?
C9 C10 1.507(2) . ?
C9 H9A 0.99 . ?
C9 H9B 0.99 . ?
C10 H10A 0.99 . ?
C10 H10B 0.99 . ?
C11 H11A 0.98 . ?
C11 H11B 0.98 . ?
C11 H11C 0.98 . ?
C12 C13 1.494(2) . ?
C12 H12A 0.99 . ?
C12 H12B 0.99 . ?
C13 H13A 0.99 . ?
C13 H13B 0.99 . ?
C14 H14A 0.98 . ?
C14 H14B 0.98 . ?
C14 H14C 0.98 . ?
